data_7225771
loop_
_publ_author_name
'Wu, Chun-Ku'
'Yang, Ding-Yah'

_publ_section_title
;
 Visible-Light-Mediated Reaction: Synthesis of Quinazolinones from
 1,2-Dihydroquinazoline 3-Oxides
;
_journal_name_full 'RSC Adv.'
_journal_paper_doi 10.1039/C6RA13972H
_journal_year 2016
_chemical_formula_moiety 'C15 H14 N2 O'
_chemical_formula_sum 'C15 H14 N2 O'
_chemical_formula_weight 238.28
_space_group_IT_number 14
_symmetry_cell_setting monoclinic
_symmetry_Int_Tables_number 14
_symmetry_space_group_name_Hall '-P 2ybc'
_symmetry_space_group_name_H-M 'P 1 21/c 1'
_atom_sites_solution_hydrogens geom
_atom_sites_solution_primary direct
_atom_sites_solution_secondary difmap
_audit_creation_method SHELXL-97
_audit_update_record
;
2016-04-30 deposited with the CCDC.
2016-06-28 downloaded from the CCDC.
;
_cell_angle_alpha 90.00
_cell_angle_beta 98.092(10)
_cell_angle_gamma 90.00
_cell_formula_units_Z 4
_cell_length_a 6.2999(6)
_cell_length_b 19.429(2)
_cell_length_c 9.8817(10)
_cell_measurement_reflns_used 1309
_cell_measurement_temperature 150(2)
_cell_measurement_theta_max 28.2750
_cell_measurement_theta_min 3.4130
_cell_volume 1197.5(2)
_computing_cell_refinement
; 
CrysAlis RED, Oxford Diffraction Ltd., 
Version 1.171.32.29 (release 10-06-2008 CrysAlis171 .NET) 
(compiled Jun 10 2008,16:49:55) 
;
_computing_data_collection
; 
CrysAlis CCD, Oxford Diffraction Ltd., 
Version 1.171.32.29 (release 10-06-2008 CrysAlis171 .NET) 
(compiled Jun 10 2008,16:49:55) 
;
_computing_data_reduction
; 
CrysAlis RED, Oxford Diffraction Ltd., 
Version 1.171.32.29 (release 10-06-2008 CrysAlis171 .NET) 
(compiled Jun 10 2008,16:49:55) 
;
_computing_molecular_graphics 'Bruker SHELXTL'
_computing_publication_material 'Bruker SHELXTL'
_computing_structure_refinement 'SHELXL-97 (Sheldrick, 2008)'
_computing_structure_solution 'SHELXS-97 (Sheldrick, 2008)'
_diffrn_ambient_temperature 150(2)
_diffrn_measured_fraction_theta_full 0.999
_diffrn_measured_fraction_theta_max 0.851
_diffrn_measurement_device_type 'CCD detector'
_diffrn_measurement_method '\w scans'
_diffrn_radiation_monochromator graphite
_diffrn_radiation_probe x-ray
_diffrn_radiation_type MoK\a
_diffrn_radiation_wavelength 0.71073
_diffrn_reflns_av_R_equivalents 0.0353
_diffrn_reflns_av_sigmaI/netI 0.0611
_diffrn_reflns_limit_h_max 8
_diffrn_reflns_limit_h_min -6
_diffrn_reflns_limit_k_max 19
_diffrn_reflns_limit_k_min -26
_diffrn_reflns_limit_l_max 12
_diffrn_reflns_limit_l_min -10
_diffrn_reflns_number 5033
_diffrn_reflns_theta_full 26.00
_diffrn_reflns_theta_max 29.17
_diffrn_reflns_theta_min 2.95
_diffrn_source 'fine-focus sealed tube'
_exptl_absorpt_coefficient_mu 0.084
_exptl_absorpt_correction_T_max 1.00000
_exptl_absorpt_correction_T_min 0.92939
_exptl_absorpt_correction_type multi-scan
_exptl_absorpt_process_details
; 
CrysAlisPro, Agilent Technologies, 
Version 1.171.36.24 (release 03-12-2012 CrysAlis171 .NET) 
(compiled Dec  3 2012,18:21:49) 
Empirical absorption correction using spherical harmonics, 
 implemented in SCALE3 ABSPACK scaling algorithm. 
;
_exptl_crystal_colour 'Light yellow'
_exptl_crystal_density_diffrn 1.322
_exptl_crystal_density_method 'not measured'
_exptl_crystal_description parallelepiped
_exptl_crystal_F_000 504
_exptl_crystal_size_max 0.44
_exptl_crystal_size_mid 0.28
_exptl_crystal_size_min 0.22
_refine_diff_density_max 0.570
_refine_diff_density_min -0.310
_refine_diff_density_rms 0.058
_refine_ls_extinction_method none
_refine_ls_goodness_of_fit_ref 1.040
_refine_ls_hydrogen_treatment mixed
_refine_ls_matrix_type full
_refine_ls_number_parameters 163
_refine_ls_number_reflns 2751
_refine_ls_number_restraints 0
_refine_ls_restrained_S_all 1.040
_refine_ls_R_factor_all 0.0911
_refine_ls_R_factor_gt 0.0634
_refine_ls_shift/su_max 0.022
_refine_ls_shift/su_mean 0.003
_refine_ls_structure_factor_coef Fsqd
_refine_ls_weighting_details 'calc w=1/[\s^2^(Fo^2^)+(0.0705P)^2^+0.6307P] where P=(Fo^2^+2Fc^2^)/3'
_refine_ls_weighting_scheme calc
_refine_ls_wR_factor_gt 0.1512
_refine_ls_wR_factor_ref 0.1741
_reflns_number_gt 1974
_reflns_number_total 2751
_reflns_threshold_expression >2sigma(I)
_cod_data_source_file c6ra13972h2.cif
_cod_data_source_block ck290
_cod_original_sg_symbol_H-M 'P 21/c'
_cod_database_code 7225771

loop_
_symmetry_equiv_pos_as_xyz
'x, y, z'
'-x, y+1/2, -z+1/2'
'-x, -y, -z'
'x, -y-1/2, z-1/2'

loop_
_atom_site_label
_atom_site_type_symbol
_atom_site_fract_x
_atom_site_fract_y
_atom_site_fract_z
_atom_site_U_iso_or_equiv
_atom_site_adp_type
_atom_site_occupancy
_atom_site_symmetry_multiplicity
_atom_site_calc_flag
_atom_site_refinement_flags
O O 0.4330(3) 0.42716(9) 0.61424(16) 0.0294(4) Uani 1 1 d .
H0A H 0.5187 0.4605 0.6186 0.044 Uiso 1 1 calc R
N1 N 0.3028(3) 0.32671(10) 0.32531(18) 0.0233(4) Uani 1 1 d .
N2 N 0.3625(3) 0.44484(10) 0.37675(18) 0.0239(4) Uani 1 1 d .
C1 C 0.1445(3) 0.32162(11) 0.4123(2) 0.0212(5) Uani 1 1 d .
C2 C 0.0106(4) 0.26379(13) 0.4113(2) 0.0280(5) Uani 1 1 d .
H2B H 0.0299 0.2255 0.3545 0.034 Uiso 1 1 calc R
C3 C -0.1503(4) 0.26308(14) 0.4940(3) 0.0324(6) Uani 1 1 d .
H3A H -0.2393 0.2237 0.4949 0.039 Uiso 1 1 calc R
C4 C -0.1824(4) 0.31900(14) 0.5747(3) 0.0326(6) Uani 1 1 d .
H4A H -0.2963 0.3187 0.6284 0.039 Uiso 1 1 calc R
C5 C -0.0480(4) 0.37578(13) 0.5774(2) 0.0275(5) Uani 1 1 d .
H5A H -0.0697 0.4141 0.6335 0.033 Uiso 1 1 calc R
C6 C 0.1184(3) 0.37689(12) 0.4985(2) 0.0219(5) Uani 1 1 d .
C7 C 0.2694(4) 0.43682(12) 0.5037(2) 0.0247(5) Uani 1 1 d .
H7A H 0.2384 0.4797 0.5590 0.050 Uiso 1 1 d .
C8 C 0.3856(3) 0.39091(11) 0.3042(2) 0.0208(5) Uani 1 1 d .
C9 C 0.5044(4) 0.40018(12) 0.1842(2) 0.0230(5) Uani 1 1 d .
C10 C 0.7148(4) 0.42330(13) 0.2053(3) 0.0289(5) Uani 1 1 d .
H10A H 0.7864 0.4297 0.2956 0.035 Uiso 1 1 calc R
C11 C 0.8205(5) 0.43701(14) 0.0939(3) 0.0387(7) Uani 1 1 d .
H11A H 0.9653 0.4522 0.1079 0.046 Uiso 1 1 calc R
C12 C 0.7149(5) 0.42855(13) -0.0372(3) 0.0398(7) Uani 1 1 d .
H12A H 0.7869 0.4385 -0.1131 0.048 Uiso 1 1 calc R
C13 C 0.5050(5) 0.40568(13) -0.0587(2) 0.0361(6) Uani 1 1 d .
H13A H 0.4331 0.4003 -0.1493 0.043 Uiso 1 1 calc R
C14 C 0.3992(4) 0.39053(12) 0.0515(2) 0.0274(5) Uani 1 1 d .
H14A H 0.2562 0.3737 0.0368 0.033 Uiso 1 1 calc R
C15 C 0.3623(4) 0.26522(12) 0.2538(2) 0.0294(5) Uani 1 1 d .
H15A H 0.4733 0.2771 0.1976 0.044 Uiso 1 1 calc R
H15B H 0.2360 0.2473 0.1951 0.044 Uiso 1 1 calc R
H15C H 0.4174 0.2301 0.3208 0.044 Uiso 1 1 calc R

loop_
_atom_site_aniso_label
_atom_site_aniso_U_11
_atom_site_aniso_U_22
_atom_site_aniso_U_33
_atom_site_aniso_U_23
_atom_site_aniso_U_13
_atom_site_aniso_U_12
O 0.0351(9) 0.0303(10) 0.0227(8) 0.0014(7) 0.0033(7) -0.0042(8)
N1 0.0280(10) 0.0229(10) 0.0195(9) -0.0012(7) 0.0053(8) -0.0012(8)
N2 0.0295(10) 0.0250(10) 0.0178(9) -0.0017(8) 0.0057(8) -0.0075(8)
C1 0.0217(10) 0.0231(11) 0.0179(10) 0.0042(9) -0.0006(8) 0.0002(9)
C2 0.0296(12) 0.0242(12) 0.0289(12) 0.0004(10) -0.0009(10) -0.0037(10)
C3 0.0245(12) 0.0319(13) 0.0399(14) 0.0104(11) 0.0013(10) -0.0080(11)
C4 0.0246(12) 0.0369(14) 0.0380(14) 0.0120(12) 0.0104(10) 0.0012(11)
C5 0.0292(12) 0.0276(12) 0.0274(12) 0.0052(10) 0.0100(10) 0.0041(10)
C6 0.0245(11) 0.0232(11) 0.0178(10) 0.0035(9) 0.0019(8) 0.0001(9)
C7 0.0326(12) 0.0244(12) 0.0183(10) -0.0028(9) 0.0078(9) -0.0046(10)
C8 0.0227(10) 0.0232(11) 0.0158(10) 0.0002(9) 0.0005(8) -0.0021(9)
C9 0.0291(11) 0.0220(11) 0.0190(11) 0.0017(9) 0.0069(9) 0.0026(9)
C10 0.0284(12) 0.0307(13) 0.0280(12) 0.0026(10) 0.0060(10) 0.0018(10)
C11 0.0384(14) 0.0321(14) 0.0503(16) 0.0015(12) 0.0232(13) -0.0008(12)
C12 0.0649(19) 0.0284(13) 0.0328(14) 0.0022(11) 0.0304(14) 0.0018(13)
C13 0.0656(18) 0.0252(13) 0.0192(11) 0.0014(10) 0.0122(12) 0.0080(13)
C14 0.0355(13) 0.0255(12) 0.0210(11) -0.0005(9) 0.0035(10) 0.0039(10)
C15 0.0381(13) 0.0232(12) 0.0271(12) -0.0029(10) 0.0054(10) 0.0024(11)

loop_
_atom_type_symbol
_atom_type_description
_atom_type_scat_dispersion_real
_atom_type_scat_dispersion_imag
_atom_type_scat_source
C C 0.0033 0.0016 'International Tables Vol C Tables 4.2.6.8 and 6.1.1.4'
H H 0.0000 0.0000 'International Tables Vol C Tables 4.2.6.8 and 6.1.1.4'
N N 0.0061 0.0033 'International Tables Vol C Tables 4.2.6.8 and 6.1.1.4'
O O 0.0106 0.0060 'International Tables Vol C Tables 4.2.6.8 and 6.1.1.4'

loop_
_geom_angle_atom_site_label_1
_geom_angle_atom_site_label_2
_geom_angle_atom_site_label_3
_geom_angle
C7 O H0A 109.5
C8 N1 C1 118.08(18)
C8 N1 C15 122.54(18)
C1 N1 C15 119.24(19)
C8 N2 C7 118.63(18)
C6 C1 C2 119.9(2)
C6 C1 N1 118.2(2)
C2 C1 N1 121.9(2)
C3 C2 C1 119.4(2)
C3 C2 H2B 120.3
C1 C2 H2B 120.3
C4 C3 C2 120.7(2)
C4 C3 H3A 119.6
C2 C3 H3A 119.6
C3 C4 C5 119.9(2)
C3 C4 H4A 120.1
C5 C4 H4A 120.1
C4 C5 C6 120.5(2)
C4 C5 H5A 119.8
C6 C5 H5A 119.8
C5 C6 C1 119.5(2)
C5 C6 C7 121.1(2)
C1 C6 C7 119.34(19)
O C7 N2 109.98(18)
O C7 C6 108.39(18)
N2 C7 C6 112.41(18)
O C7 H7A 82.5
N2 C7 H7A 119.8
C6 C7 H7A 118.6
N2 C8 N1 125.23(19)
N2 C8 C9 116.73(19)
N1 C8 C9 117.99(18)
C10 C9 C14 120.1(2)
C10 C9 C8 119.5(2)
C14 C9 C8 120.2(2)
C9 C10 C11 119.8(2)
C9 C10 H10A 120.1
C11 C10 H10A 120.1
C12 C11 C10 119.9(3)
C12 C11 H11A 120.0
C10 C11 H11A 120.0
C11 C12 C13 120.5(2)
C11 C12 H12A 119.8
C13 C12 H12A 119.8
C14 C13 C12 120.2(2)
C14 C13 H13A 119.9
C12 C13 H13A 119.9
C13 C14 C9 119.5(2)
C13 C14 H14A 120.3
C9 C14 H14A 120.3
N1 C15 H15A 109.5
N1 C15 H15B 109.5
H15A C15 H15B 109.5
N1 C15 H15C 109.5
H15A C15 H15C 109.5
H15B C15 H15C 109.5

loop_
_geom_bond_atom_site_label_1
_geom_bond_atom_site_label_2
_geom_bond_distance
O C7 1.405(3)
O H0A 0.8400
N1 C8 1.379(3)
N1 C1 1.409(3)
N1 C15 1.463(3)
N2 C8 1.289(3)
N2 C7 1.466(3)
C1 C6 1.395(3)
C1 C2 1.404(3)
C2 C3 1.389(3)
C2 H2B 0.9500
C3 C4 1.380(4)
C3 H3A 0.9500
C4 C5 1.389(3)
C4 H4A 0.9500
C5 C6 1.392(3)
C5 H5A 0.9500
C6 C7 1.500(3)
C7 H7A 1.0300
C8 C9 1.500(3)
C9 C10 1.387(3)
C9 C14 1.397(3)
C10 C11 1.391(3)
C10 H10A 0.9500
C11 C12 1.380(4)
C11 H11A 0.9500
C12 C13 1.383(4)
C12 H12A 0.9500
C13 C14 1.386(3)
C13 H13A 0.9500
C14 H14A 0.9500
C15 H15A 0.9800
C15 H15B 0.9800
C15 H15C 0.9800
